data_2232986
loop_
_publ_author_name
'Warsink, Stefan'
'Roodt, Andreas'

_publ_section_title
;
 <i>trans</i>-Carbonylchloridobis[tris(4-methoxyphenyl)phosphane-\k<i>P</i>]rhodium(I)
;
_journal_coeditor_code WM2548
_journal_issue 12
_journal_name_full 'Acta Crystallographica Section E'
_journal_page_first m1695
_journal_page_last m1696
_journal_paper_doi 10.1107/S1600536811046150
_journal_volume 67
_journal_year 2011
_chemical_formula_iupac '[Rh Cl (C21 H21 O3 P)2 (C O)]'
_chemical_formula_moiety 'C43 H42 Cl O7 P2 Rh'
_chemical_formula_sum 'C43 H42 Cl O7 P2 Rh'
_chemical_formula_weight 871.07
_chemical_name_systematic
;
<i>trans</i>-Carbonylchloridobis[tris(4-methoxyphenyl)phosphane-\k<i>P</i>]
rhodium(I)
;
_space_group_IT_number 2
_symmetry_cell_setting triclinic
_symmetry_space_group_name_Hall '-P 1'
_symmetry_space_group_name_H-M 'P -1'
_atom_sites_solution_hydrogens geom
_atom_sites_solution_primary direct
_atom_sites_solution_secondary difmap
_audit_creation_method 'WinGX routine CIF_UPDATE'
_cell_angle_alpha 90.995(2)
_cell_angle_beta 99.591(2)
_cell_angle_gamma 101.220(2)
_cell_formula_units_Z 2
_cell_length_a 7.8350(4)
_cell_length_b 12.3151(8)
_cell_length_c 21.0591(13)
_cell_measurement_reflns_used 6500
_cell_measurement_temperature 100(2)
_cell_measurement_theta_max 28.11
_cell_measurement_theta_min 2.91
_cell_volume 1962.7(2)
_computing_cell_refinement 'SAINT-Plus (Bruker, 2004)'
_computing_data_collection 'APEX2 (Bruker, 2005)'
_computing_data_reduction 'SAINT-Plus and XPREP (Bruker, 2004)'
_computing_molecular_graphics 'Mercury (Macrae <i>et al.</i>, 2008)'
_computing_publication_material 'WinGX (Farrugia, 1999)'
_computing_structure_refinement 'SHELXL97 (Sheldrick, 2008)'
_computing_structure_solution 'SHELXS97 (Sheldrick, 2008)'
_diffrn_ambient_temperature 100(2)
_diffrn_detector_area_resol_mean 512
_diffrn_measured_fraction_theta_full 0.983
_diffrn_measured_fraction_theta_max 0.983
_diffrn_measurement_device_type 'Bruker APEXII CCD'
_diffrn_measurement_method '\f and \w scans'
_diffrn_radiation_monochromator graphite
_diffrn_radiation_source 'sealed tube'
_diffrn_radiation_type MoK\a
_diffrn_radiation_wavelength 0.71073
_diffrn_reflns_av_R_equivalents 0.0981
_diffrn_reflns_limit_h_max 6
_diffrn_reflns_limit_h_min -10
_diffrn_reflns_limit_k_max 16
_diffrn_reflns_limit_k_min -15
_diffrn_reflns_limit_l_max 27
_diffrn_reflns_limit_l_min -27
_diffrn_reflns_number 26016
_diffrn_reflns_theta_full 28
_diffrn_reflns_theta_max 28
_diffrn_reflns_theta_min 1.96
_diffrn_standards_decay_% 0
_diffrn_standards_interval_count 0
_diffrn_standards_number 0
_exptl_absorpt_coefficient_mu 0.635
_exptl_absorpt_correction_T_max 0.937
_exptl_absorpt_correction_T_min 0.887
_exptl_absorpt_correction_type multi-scan
_exptl_absorpt_process_details '(<i>SADABS</i>; Bruker, 2004)'
_exptl_crystal_colour yellow
_exptl_crystal_density_diffrn 1.474
_exptl_crystal_density_method 'not measured'
_exptl_crystal_description cuboid
_exptl_crystal_F_000 896
_exptl_crystal_size_max 0.24
_exptl_crystal_size_mid 0.158
_exptl_crystal_size_min 0.103
_refine_diff_density_max 2.447
_refine_diff_density_min -1.171
_refine_ls_extinction_method none
_refine_ls_goodness_of_fit_ref 1.039
_refine_ls_hydrogen_treatment constr
_refine_ls_matrix_type full
_refine_ls_number_parameters 517
_refine_ls_number_reflns 9327
_refine_ls_number_restraints 0
_refine_ls_restrained_S_all 1.039
_refine_ls_R_factor_all 0.0911
_refine_ls_R_factor_gt 0.052
_refine_ls_shift/su_max 0.003
_refine_ls_shift/su_mean 0
_refine_ls_structure_factor_coef Fsqd
_refine_ls_weighting_details 'calc w=1/[\s^2^(Fo^2^)+(0.0711P)^2^+0.0000P] where P=(Fo^2^+2Fc^2^)/3'
_refine_ls_weighting_scheme calc
_refine_ls_wR_factor_ref 0.1444
_reflns_number_gt 6401
_reflns_number_total 9327
_reflns_threshold_expression >2\s(I)
_cod_data_source_file wm2548.cif
_cod_data_source_block I
_cod_database_code 2232986
_cod_database_fobs_code 2232986

loop_
_symmetry_equiv_pos_as_xyz
'x, y, z'
'-x, -y, -z'

loop_
_atom_site_type_symbol
_atom_site_label
_atom_site_fract_x
_atom_site_fract_y
_atom_site_fract_z
_atom_site_U_iso_or_equiv
_atom_site_adp_type
_atom_site_calc_flag
_atom_site_refinement_flags
_atom_site_occupancy
Rh Rh1 0 0.5 0.5 0.01620(12) Uani d S 1
Rh Rh2 0 0 0 0.01681(12) Uani d S 1
P P1 0.17881(11) 0.45129(8) 0.59018(4) 0.0169(2) Uani d . 1
P P2 0.19028(11) 0.15093(8) -0.03218(4) 0.0169(2) Uani d . 1
C C1 -0.0559(14) 0.3657(10) 0.4714(6) 0.034(3) Uani d P 0.5
C C2 0.3688(4) 0.5602(3) 0.62055(16) 0.0169(8) Uani d . 1
C C3 0.4759(4) 0.6069(3) 0.57726(17) 0.0196(8) Uani d . 1
H H023 0.4495 0.579 0.5336 0.023 Uiso calc R 1
C C4 0.6194(4) 0.6927(3) 0.59619(18) 0.0210(8) Uani d . 1
H H035 0.6927 0.7215 0.5663 0.025 Uiso calc R 1
C C5 0.6553(5) 0.7363(3) 0.65925(19) 0.0228(8) Uani d . 1
C C6 0.5486(5) 0.6916(3) 0.70302(18) 0.0230(8) Uani d . 1
H H030 0.5727 0.7214 0.7462 0.028 Uiso calc R 1
C C7 0.4080(4) 0.6042(3) 0.68391(17) 0.0198(8) Uani d . 1
H H047 0.3372 0.5738 0.7143 0.024 Uiso calc R 1
C C8 0.8885(6) 0.8790(4) 0.6380(2) 0.0418(12) Uani d . 1
H H04A 0.9481 0.8272 0.6187 0.063 Uiso calc R 1
H H04B 0.9769 0.9412 0.6604 0.063 Uiso calc R 1
H H04C 0.8091 0.9069 0.604 0.063 Uiso calc R 1
C C9 0.2703(4) 0.3274(3) 0.58447(16) 0.0179(8) Uani d . 1
C C10 0.4508(4) 0.3317(3) 0.58604(16) 0.0184(8) Uani d . 1
H H048 0.5295 0.4016 0.5905 0.022 Uiso calc R 1
C C11 0.5171(5) 0.2356(3) 0.58120(17) 0.0221(8) Uani d . 1
H H036 0.64 0.2404 0.5823 0.027 Uiso calc R 1
C C12 0.4043(5) 0.1327(3) 0.57470(17) 0.0220(8) Uani d . 1
C C13 0.2238(5) 0.1265(3) 0.57155(18) 0.0233(8) Uani d . 1
H H022 0.1452 0.0565 0.5662 0.028 Uiso calc R 1
C C14 0.1590(4) 0.2230(3) 0.57627(17) 0.0222(8) Uani d . 1
H H046 0.0355 0.2178 0.5739 0.027 Uiso calc R 1
C C15 0.3688(6) -0.0645(3) 0.5660(2) 0.0342(10) Uani d . 1
H H05J 0.3069 -0.0728 0.6029 0.051 Uiso calc R 1
H H05K 0.44 -0.1216 0.5657 0.051 Uiso calc R 1
H H05L 0.2822 -0.0724 0.5259 0.051 Uiso calc R 1
C C16 0.0517(4) 0.4249(3) 0.65485(16) 0.0174(8) Uani d . 1
C C17 0.0822(4) 0.3493(3) 0.70175(17) 0.0212(8) Uani d . 1
H H034 0.1791 0.3132 0.7026 0.025 Uiso calc R 1
C C18 -0.0271(4) 0.3261(3) 0.74719(17) 0.0210(8) Uani d . 1
H H033 -0.0038 0.2751 0.7793 0.025 Uiso calc R 1
C C19 -0.1717(4) 0.3776(3) 0.74576(17) 0.0192(8) Uani d . 1
C C20 -0.1985(4) 0.4567(3) 0.70120(17) 0.0190(8) Uani d . 1
H H043 -0.2924 0.4951 0.7016 0.023 Uiso calc R 1
C C21 -0.0880(4) 0.4794(3) 0.65610(17) 0.0197(8) Uani d . 1
H H014 -0.1077 0.5333 0.6254 0.024 Uiso calc R 1
C C22 -0.4399(4) 0.3816(4) 0.78430(18) 0.0257(9) Uani d . 1
H H04D -0.4143 0.4615 0.7948 0.039 Uiso calc R 1
H H04E -0.5113 0.3433 0.8143 0.039 Uiso calc R 1
H H04F -0.5052 0.3664 0.7401 0.039 Uiso calc R 1
C C23 -0.0457(15) -0.0644(11) -0.0774(5) 0.020(2) Uani d P 0.5
C C24 0.0810(4) 0.2656(3) -0.05056(17) 0.0174(8) Uani d . 1
C C25 0.1519(4) 0.3536(3) -0.08578(17) 0.0196(8) Uani d . 1
H H037 0.2597 0.353 -0.1006 0.024 Uiso calc R 1
C C26 0.0674(4) 0.4416(3) -0.09933(17) 0.0184(8) Uani d . 1
H H019 0.1175 0.5006 -0.1232 0.022 Uiso calc R 1
C C27 -0.0899(4) 0.4437(3) -0.07806(17) 0.0170(7) Uani d . 1
C C28 -0.1621(4) 0.3576(3) -0.04193(17) 0.0195(8) Uani d . 1
H H044 -0.2683 0.3594 -0.0262 0.023 Uiso calc R 1
C C29 -0.0769(4) 0.2694(3) -0.02936(17) 0.0172(8) Uani d . 1
H H017 -0.1276 0.2102 -0.0057 0.021 Uiso calc R 1
C C30 -0.1136(5) 0.6129(3) -0.12824(19) 0.0253(9) Uani d . 1
H H05D 0.0028 0.6508 -0.1055 0.038 Uiso calc R 1
H H05E -0.1928 0.6659 -0.1347 0.038 Uiso calc R 1
H H05F -0.102 0.5823 -0.1702 0.038 Uiso calc R 1
C C31 0.2855(4) 0.1317(3) -0.10391(17) 0.0172(8) Uani d . 1
C C32 0.1737(4) 0.1092(3) -0.16402(17) 0.0196(8) Uani d . 1
H H021 0.0512 0.1087 -0.1671 0.023 Uiso calc R 1
C C33 0.2403(5) 0.0879(3) -0.21875(18) 0.0239(9) Uani d . 1
H H026 0.1636 0.0744 -0.2593 0.029 Uiso calc R 1
C C34 0.4202(5) 0.0860(3) -0.21482(18) 0.0225(8) Uani d . 1
C C35 0.5329(4) 0.1102(3) -0.15605(17) 0.0207(8) Uani d . 1
H H016 0.6556 0.1114 -0.153 0.025 Uiso calc R 1
C C36 0.4641(4) 0.1327(3) -0.10139(17) 0.0182(8) Uani d . 1
H H041 0.5418 0.1493 -0.0612 0.022 Uiso calc R 1
C C37 0.6495(6) 0.0500(4) -0.2687(2) 0.0389(11) Uani d . 1
H H05A 0.727 0.1218 -0.2545 0.058 Uiso calc R 1
H H05B 0.6674 0.0277 -0.3116 0.058 Uiso calc R 1
H H05C 0.6775 -0.0058 -0.2382 0.058 Uiso calc R 1
C C38 0.3798(4) 0.2067(3) 0.03055(17) 0.0178(8) Uani d . 1
C C39 0.4737(5) 0.1321(3) 0.06249(17) 0.0224(8) Uani d . 1
H H031 0.4463 0.0563 0.0479 0.027 Uiso calc R 1
C C40 0.6072(5) 0.1675(3) 0.11553(18) 0.0222(8) Uani d . 1
H H054 0.6728 0.1167 0.136 0.027 Uiso calc R 1
C C41 0.6431(4) 0.2766(3) 0.13794(17) 0.0187(8) Uani d . 1
C C42 0.5510(4) 0.3518(3) 0.10570(18) 0.0194(8) Uani d . 1
H H018 0.5768 0.4274 0.1207 0.023 Uiso calc R 1
C C43 0.4228(4) 0.3165(3) 0.05225(18) 0.0190(8) Uani d . 1
H H032 0.3633 0.3686 0.03 0.023 Uiso calc R 1
C C44 0.8474(5) 0.2447(4) 0.22982(19) 0.0304(10) Uani d . 1
H H05G 0.7578 0.1861 0.2427 0.046 Uiso calc R 1
H H05H 0.922 0.2847 0.2684 0.046 Uiso calc R 1
H H05I 0.9207 0.2117 0.2047 0.046 Uiso calc R 1
O O1 -0.1082(16) 0.2772(11) 0.4481(7) 0.034(3) Uani d P 0.5
O O2 0.7890(3) 0.8233(2) 0.68280(13) 0.0293(7) Uani d . 1
O O3 0.4817(3) 0.0430(2) 0.57075(13) 0.0283(6) Uani d . 1
O O4 -0.2777(3) 0.3427(2) 0.78963(12) 0.0237(6) Uani d . 1
O O5 -0.085(2) -0.1068(14) -0.1294(5) 0.037(3) Uani d P 0.5
O O6 -0.1854(3) 0.5247(2) -0.09059(12) 0.0209(6) Uani d . 1
O O7 0.4683(4) 0.0594(3) -0.27137(13) 0.0319(7) Uani d . 1
O O8 0.7629(3) 0.3197(2) 0.19171(12) 0.0231(6) Uani d . 1
Cl Cl1 -0.0738(4) 0.3106(4) 0.4565(2) 0.0283(11) Uani d P 0.5
Cl Cl2 -0.0659(5) -0.0881(4) -0.10676(18) 0.0247(9) Uani d P 0.5

loop_
_atom_site_aniso_label
_atom_site_aniso_U_11
_atom_site_aniso_U_22
_atom_site_aniso_U_33
_atom_site_aniso_U_12
_atom_site_aniso_U_13
_atom_site_aniso_U_23
Rh1 0.01540(18) 0.0208(2) 0.0135(2) 0.00573(15) 0.00244(14) 0.00556(17)
Rh2 0.01738(18) 0.0173(2) 0.0175(2) 0.00511(15) 0.00556(15) 0.00546(17)
P1 0.0156(4) 0.0228(6) 0.0141(4) 0.0068(4) 0.0039(3) 0.0060(4)
P2 0.0165(4) 0.0174(5) 0.0181(5) 0.0053(4) 0.0043(3) 0.0059(4)
C1 0.025(4) 0.048(8) 0.023(4) 0.003(4) -0.010(3) 0.010(5)
C2 0.0161(15) 0.021(2) 0.0156(17) 0.0075(14) 0.0034(13) 0.0050(15)
C3 0.0186(16) 0.025(2) 0.0161(17) 0.0070(15) 0.0041(13) -0.0002(16)
C4 0.0189(16) 0.024(2) 0.0234(19) 0.0066(15) 0.0090(14) 0.0037(17)
C5 0.0221(17) 0.021(2) 0.027(2) 0.0076(15) 0.0029(15) 0.0021(17)
C6 0.0269(18) 0.028(2) 0.0158(18) 0.0110(16) 0.0020(14) 0.0017(16)
C7 0.0192(16) 0.026(2) 0.0171(17) 0.0106(15) 0.0051(14) 0.0042(16)
C8 0.034(2) 0.033(3) 0.055(3) -0.0122(19) 0.019(2) -0.010(2)
C9 0.0193(16) 0.023(2) 0.0124(16) 0.0049(14) 0.0043(13) 0.0066(15)
C10 0.0205(16) 0.022(2) 0.0131(17) 0.0053(14) 0.0023(13) 0.0002(15)
C11 0.0219(17) 0.026(2) 0.0200(18) 0.0074(15) 0.0047(14) 0.0005(17)
C12 0.0310(19) 0.023(2) 0.0154(17) 0.0126(16) 0.0066(15) 0.0015(16)
C13 0.0254(17) 0.021(2) 0.0231(19) 0.0025(15) 0.0059(15) 0.0028(17)
C14 0.0172(16) 0.028(2) 0.0224(19) 0.0049(15) 0.0058(14) 0.0052(17)
C15 0.044(2) 0.020(2) 0.043(3) 0.0120(19) 0.011(2) 0.005(2)
C16 0.0170(15) 0.022(2) 0.0160(17) 0.0080(14) 0.0059(13) 0.0054(15)
C17 0.0199(16) 0.027(2) 0.0188(18) 0.0092(15) 0.0023(14) 0.0082(17)
C18 0.0200(16) 0.028(2) 0.0177(18) 0.0097(15) 0.0030(14) 0.0107(16)
C19 0.0170(15) 0.027(2) 0.0153(17) 0.0050(15) 0.0060(13) 0.0036(16)
C20 0.0174(15) 0.025(2) 0.0181(18) 0.0102(15) 0.0060(13) 0.0041(16)
C21 0.0191(16) 0.024(2) 0.0175(18) 0.0065(15) 0.0034(13) 0.0071(16)
C22 0.0178(16) 0.038(3) 0.025(2) 0.0091(16) 0.0084(15) 0.0062(19)
C23 0.018(4) 0.021(6) 0.020(6) 0.002(4) 0.008(5) 0.005(5)
C24 0.0195(16) 0.016(2) 0.0179(17) 0.0078(14) 0.0021(13) 0.0012(15)
C25 0.0163(15) 0.023(2) 0.0228(19) 0.0068(14) 0.0086(13) 0.0047(16)
C26 0.0185(15) 0.018(2) 0.0209(18) 0.0051(14) 0.0075(14) 0.0059(16)
C27 0.0197(16) 0.014(2) 0.0195(18) 0.0072(14) 0.0046(13) 0.0001(15)
C28 0.0168(15) 0.024(2) 0.0215(18) 0.0076(14) 0.0088(14) 0.0045(16)
C29 0.0173(15) 0.016(2) 0.0200(18) 0.0047(14) 0.0055(13) 0.0062(15)
C30 0.0275(18) 0.025(2) 0.028(2) 0.0104(16) 0.0100(16) 0.0112(18)
C31 0.0203(16) 0.0129(19) 0.0197(18) 0.0057(14) 0.0037(14) 0.0060(15)
C32 0.0174(15) 0.020(2) 0.0217(19) 0.0059(14) 0.0023(14) 0.0052(16)
C33 0.0270(18) 0.029(2) 0.0160(18) 0.0091(16) -0.0015(14) 0.0035(17)
C34 0.0291(18) 0.022(2) 0.0185(18) 0.0061(16) 0.0088(15) 0.0024(16)
C35 0.0207(16) 0.023(2) 0.0202(19) 0.0075(15) 0.0062(14) 0.0030(16)
C36 0.0194(15) 0.018(2) 0.0187(18) 0.0058(14) 0.0042(13) 0.0060(15)
C37 0.037(2) 0.057(3) 0.030(2) 0.018(2) 0.0184(19) -0.001(2)
C38 0.0184(15) 0.019(2) 0.0161(17) 0.0047(14) 0.0032(13) 0.0053(15)
C39 0.0273(18) 0.022(2) 0.0194(19) 0.0087(16) 0.0037(15) 0.0006(16)
C40 0.0239(17) 0.025(2) 0.0198(18) 0.0098(16) 0.0029(14) 0.0068(17)
C41 0.0150(15) 0.027(2) 0.0165(17) 0.0059(14) 0.0070(13) 0.0026(16)
C42 0.0183(15) 0.017(2) 0.0246(19) 0.0038(14) 0.0081(14) 0.0014(16)
C43 0.0130(14) 0.021(2) 0.0252(19) 0.0060(14) 0.0070(13) 0.0058(16)
C44 0.031(2) 0.038(3) 0.022(2) 0.0116(18) -0.0023(16) 0.0038(19)
O1 0.025(4) 0.048(8) 0.023(4) 0.003(4) -0.010(3) 0.010(5)
O2 0.0238(13) 0.0297(18) 0.0314(16) 0.0005(12) 0.0029(11) -0.0069(13)
O3 0.0341(14) 0.0233(17) 0.0329(16) 0.0137(12) 0.0114(12) 0.0018(13)
O4 0.0215(12) 0.0350(17) 0.0199(13) 0.0121(11) 0.0102(10) 0.0124(12)
O5 0.050(6) 0.043(7) 0.019(7) -0.001(4) 0.012(5) 0.004(6)
O6 0.0208(12) 0.0209(15) 0.0264(14) 0.0120(10) 0.0095(10) 0.0099(12)
O7 0.0364(15) 0.045(2) 0.0190(14) 0.0174(14) 0.0089(12) 0.0006(13)
O8 0.0228(12) 0.0276(17) 0.0188(13) 0.0068(11) 0.0011(10) 0.0009(12)
Cl1 0.0235(17) 0.031(3) 0.026(2) 0.0019(17) -0.0072(14) 0.002(2)
Cl2 0.0301(15) 0.026(2) 0.017(3) 0.0001(14) 0.007(2) 0.004(2)

loop_
_atom_type_symbol
_atom_type_description
_atom_type_scat_dispersion_real
_atom_type_scat_dispersion_imag
_atom_type_scat_source
C C 0.0033 0.0016 'International Tables Vol C Tables 4.2.6.8 and 6.1.1.4'
H H 0 0 'International Tables Vol C Tables 4.2.6.8 and 6.1.1.4'
O O 0.0106 0.006 'International Tables Vol C Tables 4.2.6.8 and 6.1.1.4'
P P 0.1023 0.0942 'International Tables Vol C Tables 4.2.6.8 and 6.1.1.4'
Cl Cl 0.1484 0.1585 'International Tables Vol C Tables 4.2.6.8 and 6.1.1.4'
Rh Rh -1.1178 0.9187 'International Tables Vol C Tables 4.2.6.8 and 6.1.1.4'

loop_
_geom_angle_atom_site_label_1
_geom_angle_atom_site_label_2
_geom_angle_atom_site_label_3
_geom_angle_site_symmetry_1
_geom_angle_site_symmetry_3
_geom_angle
_geom_angle_publ_flag
C1 Rh1 C1 . 2_566 180.000(4) ?
C1 Rh1 P1 . 2_566 89.5(4) ?
C1 Rh1 P1 2_566 2_566 90.5(4) ?
C1 Rh1 P1 . . 90.5(4) y
C1 Rh1 P1 2_566 . 89.5(4) ?
P1 Rh1 P1 2_566 . 180 ?
C1 Rh1 Cl1 . . 1.9(4) ?
C1 Rh1 Cl1 2_566 . 178.1(4) ?
P1 Rh1 Cl1 2_566 . 88.80(9) ?
P1 Rh1 Cl1 . . 91.20(9) y
C1 Rh1 Cl1 . 2_566 178.1(4) ?
C1 Rh1 Cl1 2_566 2_566 1.9(4) ?
P1 Rh1 Cl1 2_566 2_566 91.20(9) ?
P1 Rh1 Cl1 . 2_566 88.80(9) ?
Cl1 Rh1 Cl1 . 2_566 180.0000(10) ?
C23 Rh2 C23 . 2 180.0(9) ?
C23 Rh2 P2 . 2 88.1(4) ?
C23 Rh2 P2 2 2 91.9(4) ?
C23 Rh2 P2 . . 91.9(4) y
C23 Rh2 P2 2 . 88.1(4) ?
P2 Rh2 P2 2 . 180.00(5) ?
C23 Rh2 Cl2 . . 0.6(4) ?
C23 Rh2 Cl2 2 . 179.4(4) ?
P2 Rh2 Cl2 2 . 87.94(10) ?
P2 Rh2 Cl2 . . 92.06(10) y
C23 Rh2 Cl2 . 2 179.4(4) ?
C23 Rh2 Cl2 2 2 0.6(4) ?
P2 Rh2 Cl2 2 2 92.06(10) ?
P2 Rh2 Cl2 . 2 87.94(10) ?
Cl2 Rh2 Cl2 . 2 180.0(2) ?
C16 P1 C2 . . 106.79(17) ?
C16 P1 C9 . . 103.67(16) ?
C2 P1 C9 . . 104.54(16) ?
C16 P1 Rh1 . . 109.09(11) ?
C2 P1 Rh1 . . 112.92(11) ?
C9 P1 Rh1 . . 118.87(12) ?
C24 P2 C31 . . 103.44(16) ?
C24 P2 C38 . . 104.95(17) ?
C31 P2 C38 . . 104.75(16) ?
C24 P2 Rh2 . . 111.46(12) ?
C31 P2 Rh2 . . 118.04(12) ?
C38 P2 Rh2 . . 112.97(11) ?
Cl1 C1 Rh1 . . 173.6(14) ?
O1 C1 Rh1 . . 173.2(14) ?
C7 C2 C3 . . 118.0(3) ?
C7 C2 P1 . . 123.5(3) ?
C3 C2 P1 . . 118.3(3) ?
C4 C3 C2 . . 121.8(3) ?
C4 C3 H023 . . 119.1 ?
C2 C3 H023 . . 119.1 ?
C3 C4 C5 . . 119.4(3) ?
C3 C4 H035 . . 120.3 ?
C5 C4 H035 . . 120.3 ?
O2 C5 C4 . . 124.7(3) ?
O2 C5 C6 . . 115.7(4) ?
C4 C5 C6 . . 119.6(4) ?
C7 C6 C5 . . 120.4(4) ?
C7 C6 H030 . . 119.8 ?
C5 C6 H030 . . 119.8 ?
C6 C7 C2 . . 120.7(3) ?
C6 C7 H047 . . 119.6 ?
C2 C7 H047 . . 119.6 ?
O2 C8 H04A . . 109.5 ?
O2 C8 H04B . . 109.5 ?
H04A C8 H04B . . 109.5 ?
O2 C8 H04C . . 109.5 ?
H04A C8 H04C . . 109.5 ?
H04B C8 H04C . . 109.5 ?
C14 C9 C10 . . 117.3(3) ?
C14 C9 P1 . . 120.2(3) ?
C10 C9 P1 . . 122.5(3) ?
C11 C10 C9 . . 121.3(4) ?
C11 C10 H048 . . 119.4 ?
C9 C10 H048 . . 119.4 ?
C12 C11 C10 . . 120.2(3) ?
C12 C11 H036 . . 119.9 ?
C10 C11 H036 . . 119.9 ?
O3 C12 C11 . . 116.0(3) ?
O3 C12 C13 . . 124.4(4) ?
C11 C12 C13 . . 119.5(4) ?
C14 C13 C12 . . 119.8(4) ?
C14 C13 H022 . . 120.1 ?
C12 C13 H022 . . 120.1 ?
C13 C14 C9 . . 121.9(3) ?
C13 C14 H046 . . 119.1 ?
C9 C14 H046 . . 119.1 ?
O3 C15 H05J . . 109.5 ?
O3 C15 H05K . . 109.5 ?
H05J C15 H05K . . 109.5 ?
O3 C15 H05L . . 109.5 ?
H05J C15 H05L . . 109.5 ?
H05K C15 H05L . . 109.5 ?
C17 C16 C21 . . 118.3(3) ?
C17 C16 P1 . . 123.1(3) ?
C21 C16 P1 . . 118.5(2) ?
C18 C17 C16 . . 120.8(3) ?
C18 C17 H034 . . 119.6 ?
C16 C17 H034 . . 119.6 ?
C17 C18 C19 . . 120.0(3) ?
C17 C18 H033 . . 120 ?
C19 C18 H033 . . 120 ?
O4 C19 C20 . . 125.3(3) ?
O4 C19 C18 . . 115.1(3) ?
C20 C19 C18 . . 119.6(3) ?
C19 C20 C21 . . 119.7(3) ?
C19 C20 H043 . . 120.1 ?
C21 C20 H043 . . 120.1 ?
C20 C21 C16 . . 121.3(3) ?
C20 C21 H014 . . 119.3 ?
C16 C21 H014 . . 119.3 ?
O4 C22 H04D . . 109.5 ?
O4 C22 H04E . . 109.5 ?
H04D C22 H04E . . 109.5 ?
O4 C22 H04F . . 109.5 ?
H04D C22 H04F . . 109.5 ?
H04E C22 H04F . . 109.5 ?
Cl2 C23 Rh2 . . 177.8(15) ?
O5 C23 Rh2 . . 176.8(16) ?
C29 C24 C25 . . 117.9(3) ?
C29 C24 P2 . . 120.5(3) ?
C25 C24 P2 . . 121.6(3) ?
C26 C25 C24 . . 121.2(3) ?
C26 C25 H037 . . 119.4 ?
C24 C25 H037 . . 119.4 ?
C27 C26 C25 . . 120.1(3) ?
C27 C26 H019 . . 120 ?
C25 C26 H019 . . 120 ?
O6 C27 C26 . . 124.4(3) ?
O6 C27 C28 . . 115.7(3) ?
C26 C27 C28 . . 119.8(3) ?
C29 C28 C27 . . 119.4(3) ?
C29 C28 H044 . . 120.3 ?
C27 C28 H044 . . 120.3 ?
C28 C29 C24 . . 121.6(3) ?
C28 C29 H017 . . 119.2 ?
C24 C29 H017 . . 119.2 ?
O6 C30 H05D . . 109.5 ?
O6 C30 H05E . . 109.5 ?
H05D C30 H05E . . 109.5 ?
O6 C30 H05F . . 109.5 ?
H05D C30 H05F . . 109.5 ?
H05E C30 H05F . . 109.5 ?
C36 C31 C32 . . 118.0(3) ?
C36 C31 P2 . . 122.7(3) ?
C32 C31 P2 . . 119.2(3) ?
C33 C32 C31 . . 120.6(3) ?
C33 C32 H021 . . 119.7 ?
C31 C32 H021 . . 119.7 ?
C32 C33 C34 . . 120.5(3) ?
C32 C33 H026 . . 119.8 ?
C34 C33 H026 . . 119.8 ?
O7 C34 C35 . . 125.4(3) ?
O7 C34 C33 . . 115.0(3) ?
C35 C34 C33 . . 119.6(3) ?
C34 C35 C36 . . 119.2(3) ?
C34 C35 H016 . . 120.4 ?
C36 C35 H016 . . 120.4 ?
C31 C36 C35 . . 122.0(3) ?
C31 C36 H041 . . 119 ?
C35 C36 H041 . . 119 ?
O7 C37 H05A . . 109.5 ?
O7 C37 H05B . . 109.5 ?
H05A C37 H05B . . 109.5 ?
O7 C37 H05C . . 109.5 ?
H05A C37 H05C . . 109.5 ?
H05B C37 H05C . . 109.5 ?
C43 C38 C39 . . 118.6(3) ?
C43 C38 P2 . . 123.0(3) ?
C39 C38 P2 . . 118.1(3) ?
C40 C39 C38 . . 120.9(4) ?
C40 C39 H031 . . 119.5 ?
C38 C39 H031 . . 119.5 ?
C41 C40 C39 . . 119.5(3) ?
C41 C40 H054 . . 120.2 ?
C39 C40 H054 . . 120.2 ?
O8 C41 C40 . . 124.9(3) ?
O8 C41 C42 . . 115.3(4) ?
C40 C41 C42 . . 119.7(3) ?
C43 C42 C41 . . 120.2(4) ?
C43 C42 H018 . . 119.9 ?
C41 C42 H018 . . 119.9 ?
C42 C43 C38 . . 121.0(3) ?
C42 C43 H032 . . 119.5 ?
C38 C43 H032 . . 119.5 ?
O8 C44 H05G . . 109.5 ?
O8 C44 H05H . . 109.5 ?
H05G C44 H05H . . 109.5 ?
O8 C44 H05I . . 109.5 ?
H05G C44 H05I . . 109.5 ?
H05H C44 H05I . . 109.5 ?
C5 O2 C8 . . 117.3(3) ?
C12 O3 C15 . . 117.2(3) ?
C19 O4 C22 . . 117.1(3) ?
C27 O6 C30 . . 116.2(3) ?
C34 O7 C37 . . 116.8(3) ?
C41 O8 C44 . . 117.6(3) ?
O5 Cl2 C23 . . 177(2) ?
O5 Cl2 Rh2 . . 176(2) ?

loop_
_geom_bond_atom_site_label_1
_geom_bond_atom_site_label_2
_geom_bond_site_symmetry_2
_geom_bond_distance
_geom_bond_publ_flag
Rh1 C1 . 1.699(12) y
Rh1 C1 2_566 1.699(13) ?
Rh1 P1 2_566 2.3257(10) ?
Rh1 P1 . 2.3257(10) y
Rh1 Cl1 . 2.416(5) y
Rh1 Cl1 2_566 2.416(5) ?
Rh2 C23 . 1.751(11) y
Rh2 C23 2 1.751(11) ?
Rh2 P2 2 2.3321(11) ?
Rh2 P2 . 2.3321(11) y
Rh2 Cl2 . 2.410(4) y
Rh2 Cl2 2 2.410(4) ?
P1 C16 . 1.815(3) ?
P1 C2 . 1.817(4) ?
P1 C9 . 1.817(4) ?
P2 C24 . 1.804(4) ?
P2 C31 . 1.824(4) ?
P2 C38 . 1.827(4) ?
C1 Cl1 . 0.720(12) ?
C1 O1 . 1.157(18) y
C2 C7 . 1.393(5) ?
C2 C3 . 1.397(5) ?
C3 C4 . 1.383(5) ?
C3 H023 . 0.95 ?
C4 C5 . 1.387(5) ?
C4 H035 . 0.95 ?
C5 O2 . 1.365(5) ?
C5 C6 . 1.396(5) ?
C6 C7 . 1.382(5) ?
C6 H030 . 0.95 ?
C7 H047 . 0.95 ?
C8 O2 . 1.424(5) ?
C8 H04A . 0.98 ?
C8 H04B . 0.98 ?
C8 H04C . 0.98 ?
C9 C14 . 1.397(5) ?
C9 C10 . 1.400(5) ?
C10 C11 . 1.391(5) ?
C10 H048 . 0.95 ?
C11 C12 . 1.386(5) ?
C11 H036 . 0.95 ?
C12 O3 . 1.367(5) ?
C12 C13 . 1.392(5) ?
C13 C14 . 1.388(6) ?
C13 H022 . 0.95 ?
C14 H046 . 0.95 ?
C15 O3 . 1.433(5) ?
C15 H05J . 0.98 ?
C15 H05K . 0.98 ?
C15 H05L . 0.98 ?
C16 C17 . 1.393(5) ?
C16 C21 . 1.394(5) ?
C17 C18 . 1.385(5) ?
C17 H034 . 0.95 ?
C18 C19 . 1.399(5) ?
C18 H033 . 0.95 ?
C19 O4 . 1.363(4) ?
C19 C20 . 1.385(5) ?
C20 C21 . 1.385(5) ?
C20 H043 . 0.95 ?
C21 H014 . 0.95 ?
C22 O4 . 1.431(4) ?
C22 H04D . 0.98 ?
C22 H04E . 0.98 ?
C22 H04F . 0.98 ?
C23 Cl2 . 0.660(9) ?
C23 O5 . 1.171(13) y
C24 C29 . 1.392(5) ?
C24 C25 . 1.402(5) ?
C25 C26 . 1.386(5) ?
C25 H037 . 0.95 ?
C26 C27 . 1.384(5) ?
C26 H019 . 0.95 ?
C27 O6 . 1.363(4) ?
C27 C28 . 1.401(5) ?
C28 C29 . 1.388(5) ?
C28 H044 . 0.95 ?
C29 H017 . 0.95 ?
C30 O6 . 1.438(4) ?
C30 H05D . 0.98 ?
C30 H05E . 0.98 ?
C30 H05F . 0.98 ?
C31 C36 . 1.389(5) ?
C31 C32 . 1.404(5) ?
C32 C33 . 1.383(5) ?
C32 H021 . 0.95 ?
C33 C34 . 1.403(5) ?
C33 H026 . 0.95 ?
C34 O7 . 1.361(5) ?
C34 C35 . 1.386(5) ?
C35 C36 . 1.395(5) ?
C35 H016 . 0.95 ?
C36 H041 . 0.95 ?
C37 O7 . 1.438(5) ?
C37 H05A . 0.98 ?
C37 H05B . 0.98 ?
C37 H05C . 0.98 ?
C38 C43 . 1.379(5) ?
C38 C39 . 1.399(5) ?
C39 C40 . 1.396(5) ?
C39 H031 . 0.95 ?
C40 C41 . 1.376(6) ?
C40 H054 . 0.95 ?
C41 O8 . 1.370(4) ?
C41 C42 . 1.399(5) ?
C42 C43 . 1.378(5) ?
C42 H018 . 0.95 ?
C43 H032 . 0.95 ?
C44 O8 . 1.422(4) ?
C44 H05G . 0.98 ?
C44 H05H . 0.98 ?
C44 H05I . 0.98 ?
O5 Cl2 . 0.511(10) ?

loop_
_geom_hbond_atom_site_label_D
_geom_hbond_atom_site_label_H
_geom_hbond_atom_site_label_A
_geom_hbond_site_symmetry_A
_geom_hbond_distance_DH
_geom_hbond_distance_HA
_geom_hbond_distance_DA
_geom_hbond_angle_DHA
C14 H046 Cl1 . 0.95 2.81 3.191(5) 104.7
C32 H021 Cl2 . 0.95 2.82 3.157(5) 101.9
C8 H04A Cl1 2_666 0.98 2.73 3.693(7) 169.0
C8 H04A O1 2_666 0.98 2.52 3.486(18) 168.3

loop_
_geom_torsion_atom_site_label_1
_geom_torsion_atom_site_label_2
_geom_torsion_atom_site_label_3
_geom_torsion_atom_site_label_4
_geom_torsion_site_symmetry_1
_geom_torsion
C1 Rh1 P1 C16 . -93.0(4)
C1 Rh1 P1 C16 2_566 87.0(4)
Cl1 Rh1 P1 C16 . -94.75(17)
Cl1 Rh1 P1 C16 2_566 85.25(17)
C1 Rh1 P1 C2 . 148.5(4)
C1 Rh1 P1 C2 2_566 -31.5(4)
Cl1 Rh1 P1 C2 . 146.68(16)
Cl1 Rh1 P1 C2 2_566 -33.32(16)
C1 Rh1 P1 C9 . 25.5(4)
C1 Rh1 P1 C9 2_566 -154.5(4)
Cl1 Rh1 P1 C9 . 23.70(16)
Cl1 Rh1 P1 C9 2_566 -156.30(16)
C23 Rh2 P2 C24 . 97.8(4)
C23 Rh2 P2 C24 2 -82.2(4)
Cl2 Rh2 P2 C24 . 97.21(17)
Cl2 Rh2 P2 C24 2 -82.79(17)
C23 Rh2 P2 C31 . -21.7(4)
C23 Rh2 P2 C31 2 158.3(4)
Cl2 Rh2 P2 C31 . -22.28(16)
Cl2 Rh2 P2 C31 2 157.72(16)
C23 Rh2 P2 C38 . -144.3(4)
C23 Rh2 P2 C38 2 35.7(4)
Cl2 Rh2 P2 C38 . -144.90(17)
Cl2 Rh2 P2 C38 2 35.10(17)
C16 P1 C2 C7 . 4.8(3)
C9 P1 C2 C7 . -104.6(3)
Rh1 P1 C2 C7 . 124.7(3)
C16 P1 C2 C3 . -171.4(3)
C9 P1 C2 C3 . 79.1(3)
Rh1 P1 C2 C3 . -51.5(3)
C7 C2 C3 C4 . 1.4(5)
P1 C2 C3 C4 . 177.8(3)
C2 C3 C4 C5 . -2.1(6)
C3 C4 C5 O2 . -177.6(3)
C3 C4 C5 C6 . 1.4(6)
O2 C5 C6 C7 . 179.2(3)
C4 C5 C6 C7 . 0.1(6)
C5 C6 C7 C2 . -0.9(5)
C3 C2 C7 C6 . 0.1(5)
P1 C2 C7 C6 . -176.1(3)
C16 P1 C9 C14 . 54.2(3)
C2 P1 C9 C14 . 165.9(3)
Rh1 P1 C9 C14 . -67.0(3)
C16 P1 C9 C10 . -127.8(3)
C2 P1 C9 C10 . -16.0(3)
Rh1 P1 C9 C10 . 111.0(3)
C14 C9 C10 C11 . -1.5(5)
P1 C9 C10 C11 . -179.6(3)
C9 C10 C11 C12 . 0.0(5)
C10 C11 C12 O3 . -179.6(3)
C10 C11 C12 C13 . 1.5(5)
O3 C12 C13 C14 . 179.8(3)
C11 C12 C13 C14 . -1.3(5)
C12 C13 C14 C9 . -0.3(6)
C10 C9 C14 C13 . 1.7(5)
P1 C9 C14 C13 . 179.8(3)
C2 P1 C16 C17 . -88.3(4)
C9 P1 C16 C17 . 21.8(4)
Rh1 P1 C16 C17 . 149.4(3)
C2 P1 C16 C21 . 94.6(3)
C9 P1 C16 C21 . -155.4(3)
Rh1 P1 C16 C21 . -27.8(3)
C21 C16 C17 C18 . 2.1(6)
P1 C16 C17 C18 . -175.1(3)
C16 C17 C18 C19 . 1.0(6)
C17 C18 C19 O4 . 175.4(4)
C17 C18 C19 C20 . -3.9(6)
O4 C19 C20 C21 . -175.5(4)
C18 C19 C20 C21 . 3.7(6)
C19 C20 C21 C16 . -0.6(6)
C17 C16 C21 C20 . -2.3(6)
P1 C16 C21 C20 . 175.0(3)
C31 P2 C24 C29 . 144.7(3)
C38 P2 C24 C29 . -105.8(3)
Rh2 P2 C24 C29 . 16.9(3)
C31 P2 C24 C25 . -35.9(3)
C38 P2 C24 C25 . 73.6(3)
Rh2 P2 C24 C25 . -163.7(3)
C29 C24 C25 C26 . -0.2(5)
P2 C24 C25 C26 . -179.6(3)
C24 C25 C26 C27 . -0.1(6)
C25 C26 C27 O6 . -177.9(3)
C25 C26 C27 C28 . 1.0(6)
O6 C27 C28 C29 . 177.3(3)
C26 C27 C28 C29 . -1.7(6)
C27 C28 C29 C24 . 1.5(6)
C25 C24 C29 C28 . -0.5(5)
P2 C24 C29 C28 . 178.9(3)
C24 P2 C31 C36 . 124.8(3)
C38 P2 C31 C36 . 15.1(3)
Rh2 P2 C31 C36 . -111.6(3)
C24 P2 C31 C32 . -58.5(3)
C38 P2 C31 C32 . -168.2(3)
Rh2 P2 C31 C32 . 65.1(3)
C36 C31 C32 C33 . 0.5(5)
P2 C31 C32 C33 . -176.2(3)
C31 C32 C33 C34 . 1.4(6)
C32 C33 C34 O7 . 177.3(3)
C32 C33 C34 C35 . -2.6(6)
O7 C34 C35 C36 . -178.0(3)
C33 C34 C35 C36 . 1.9(6)
C32 C31 C36 C35 . -1.2(5)
P2 C31 C36 C35 . 175.4(3)
C34 C35 C36 C31 . 0.0(6)
C24 P2 C38 C43 . -3.7(3)
C31 P2 C38 C43 . 104.9(3)
Rh2 P2 C38 C43 . -125.3(3)
C24 P2 C38 C39 . 169.4(3)
C31 P2 C38 C39 . -82.0(3)
Rh2 P2 C38 C39 . 47.8(3)
C43 C38 C39 C40 . 0.5(5)
P2 C38 C39 C40 . -172.9(3)
C38 C39 C40 C41 . 2.1(5)
C39 C40 C41 O8 . 175.8(3)
C39 C40 C41 C42 . -2.8(5)
O8 C41 C42 C43 . -177.8(3)
C40 C41 C42 C43 . 1.0(5)
C41 C42 C43 C38 . 1.7(5)
C39 C38 C43 C42 . -2.4(5)
P2 C38 C43 C42 . 170.6(3)
C4 C5 O2 C8 . 5.7(6)
C6 C5 O2 C8 . -173.3(4)
C11 C12 O3 C15 . 178.2(3)
C13 C12 O3 C15 . -2.9(5)
C20 C19 O4 C22 . 7.5(6)
C18 C19 O4 C22 . -171.7(3)
C26 C27 O6 C30 . -0.4(5)
C28 C27 O6 C30 . -179.3(3)
C35 C34 O7 C37 . 3.5(6)
C33 C34 O7 C37 . -176.4(3)
C40 C41 O8 C44 . -4.7(5)
C42 C41 O8 C44 . 173.9(3)
O1 C1 Cl1 Rh1 . 132(13)
P1 Rh1 Cl1 C1 2_566 -110(11)
P1 Rh1 Cl1 C1 . 70(11)
